data_2201812
loop_
_publ_author_name
'Jones, Peter G.'
'Dix, Ina'
'Kirby, Anthony J.'
'Beckmann, Claus'

_publ_section_title
;
 A cationic zinc(II) complex of a new ligand based on
 <i>N</i>,<i>N</i>,<i>N</i>',<i>N</i>'-tetramethylstreptamine
 2,4,6-orthoformate as the trichloro(pyridine)zincate(II) salt
;
_journal_issue 4
_journal_name_full 'Acta Crystallographica Section E'
_journal_page_first m171
_journal_page_last m173
_journal_paper_doi 10.1107/S1600536803005890
_journal_volume 59
_journal_year 2003
_chemical_formula_iupac '[Zn2 (C13 H22 N3 O4)2] [Zn Cl3 (C5 H4 N)]2'
_chemical_formula_moiety 'C26 H44 N6 O8 Zn2 2+, 2C5 H5 Cl3 N Zn 1-'
_chemical_formula_sum 'C36 H54 Cl6 N8 O8 Zn4'
_chemical_formula_weight 1201.05
_chemical_name_systematic
;
rac-Bis[\m-(1R,2S,12R,13S,15S,17S,18R)-14,16,19-trioxa-3,7,11-
triazatetracyclo[13.3.1.0^2,13^.0^12,17^]nonadecan-18-olato-
1\k^3^N^3^,N^7^,N^11^:2\k^2^O^18^]dizinc(II)
bis[trichloro(pyridine)zincate(II)]
;
_space_group_IT_number 14
_symmetry_cell_setting monoclinic
_symmetry_space_group_name_Hall '-P 2ybc'
_symmetry_space_group_name_H-M 'P 1 21/c 1'
_atom_sites_solution_hydrogens geom
_atom_sites_solution_primary direct
_atom_sites_solution_secondary difmap
_audit_creation_method SHELXL-97
_cell_angle_alpha 90.00
_cell_angle_beta 104.366(10)
_cell_angle_gamma 90.00
_cell_formula_units_Z 2
_cell_length_a 9.5416(15)
_cell_length_b 17.491(2)
_cell_length_c 14.098(3)
_cell_measurement_reflns_used 54
_cell_measurement_temperature 143(2)
_cell_measurement_theta_max 11.5
_cell_measurement_theta_min 10
_cell_volume 2279.3(7)
_computing_cell_refinement DIF4
_computing_data_collection 'DIF4 (Stoe & Cie, 1992)'
_computing_data_reduction 'REDU4 (Stoe & Cie, 1992)'
_computing_molecular_graphics 'XP (Siemens, 1994)'
_computing_publication_material SHELXL97
_computing_structure_refinement 'SHELXL97 (Sheldrick, 1997)'
_computing_structure_solution 'SHELXS97 (Sheldrick, 1990)'
_diffrn_ambient_temperature 143(2)
_diffrn_measured_fraction_theta_full 0.998
_diffrn_measured_fraction_theta_max 0.998
_diffrn_measurement_device_type 'Stoe STADI-4'
_diffrn_measurement_method \w/\q-scans
_diffrn_radiation_monochromator graphite
_diffrn_radiation_source 'fine-focus sealed tube'
_diffrn_radiation_type MoK\a
_diffrn_radiation_wavelength 0.71073
_diffrn_reflns_av_R_equivalents 0.0350
_diffrn_reflns_av_sigmaI/netI 0.0400
_diffrn_reflns_limit_h_max 11
_diffrn_reflns_limit_h_min -11
_diffrn_reflns_limit_k_max 20
_diffrn_reflns_limit_k_min -20
_diffrn_reflns_limit_l_max 16
_diffrn_reflns_limit_l_min 0
_diffrn_reflns_number 8250
_diffrn_reflns_theta_full 25.00
_diffrn_reflns_theta_max 25.03
_diffrn_reflns_theta_min 3.17
_diffrn_standards_decay_% 4
_diffrn_standards_interval_time 60
_diffrn_standards_number 3
_exptl_absorpt_coefficient_mu 2.490
_exptl_absorpt_correction_T_max 0.984
_exptl_absorpt_correction_T_min 0.670
_exptl_absorpt_correction_type '\y scans'
_exptl_absorpt_process_details '(XEMP; Siemens, 1994)'
_exptl_crystal_colour colourless
_exptl_crystal_density_diffrn 1.750
_exptl_crystal_density_method 'not measured'
_exptl_crystal_description tablet
_exptl_crystal_F_000 1224
_exptl_crystal_size_max 0.5
_exptl_crystal_size_mid 0.45
_exptl_crystal_size_min 0.15
_refine_diff_density_max 0.465
_refine_diff_density_min -0.378
_refine_ls_extinction_method none
_refine_ls_goodness_of_fit_ref 1.035
_refine_ls_hydrogen_treatment mixed
_refine_ls_matrix_type full
_refine_ls_number_parameters 292
_refine_ls_number_reflns 4031
_refine_ls_number_restraints 3
_refine_ls_restrained_S_all 1.035
_refine_ls_R_factor_all 0.0391
_refine_ls_R_factor_gt 0.0293
_refine_ls_shift/su_max <0.001
_refine_ls_shift/su_mean 0.000
_refine_ls_structure_factor_coef Fsqd
_refine_ls_weighting_details 'calc w = 1/[\s^2^(Fo^2^)+(0.0268P)^2^+1.2592P] where P = (Fo^2^+2Fc^2^)/3'
_refine_ls_weighting_scheme calc
_refine_ls_wR_factor_gt 0.0642
_refine_ls_wR_factor_ref 0.0685
_reflns_number_gt 3390
_reflns_number_total 4031
_reflns_threshold_expression I>2s(I)
_cod_data_source_file bt6252.cif
_cod_data_source_block 2
_cod_depositor_comments
;
The following automatic conversions were performed:
'_geom_bond_publ_flag' value 'Y' changed to 'y' according to
'/home/saulius/struct/CIF-dictionaries/cif_core.dic' dictionary named
'cif_core.dic' version 2.4.1 from 2010-06-29 (9 times).

Automatic conversion script
Id: cif_fix_enum 1527 2010-12-29 10:47:43Z saulius 

The following automatic conversions were performed:

'_geom_bond_publ_flag' value 'Y' changed to 'y' according to
/home/saulius/struct/CIF-dictionaries/cif_core.dic dictionary named
'cif_core.dic' version 2.4.1 from 2010-06-29 (9
times).

'_geom_angle_publ_flag' value 'Y' changed to 'y' according
to /home/saulius/struct/CIF-dictionaries/cif_core.dic dictionary
named 'cif_core.dic' version 2.4.1 from 2010-06-29 (31 time).

Automatic conversion script
Id: cif_fix_values 1715 2011-07-08 13:25:40Z adriana 
;
_cod_original_cell_volume 2279.2(7)
_cod_original_sg_symbol_H-M 'P 21/c'
_cod_database_code 2201812
_cod_database_fobs_code 2201812

loop_
_symmetry_equiv_pos_as_xyz
'x, y, z'
'-x, y+1/2, -z+1/2'
'-x, -y, -z'
'x, -y-1/2, z-1/2'

loop_
_atom_site_label
_atom_site_fract_x
_atom_site_fract_y
_atom_site_fract_z
_atom_site_U_iso_or_equiv
_atom_site_adp_type
_atom_site_calc_flag
_atom_site_refinement_flags
_atom_site_occupancy
_atom_site_disorder_assembly
_atom_site_disorder_group
_atom_site_type_symbol
Zn1 0.91734(4) 0.571013(18) 0.44236(2) 0.02080(10) Uani d . 1 . . Zn
N1 1.0368(3) 0.62766(14) 0.35878(18) 0.0228(5) Uani d D 1 . . N
H01 1.117(3) 0.6281(17) 0.396(2) 0.024(9) Uiso d D 1 . . H
N2 0.8144(3) 0.67003(15) 0.4767(2) 0.0299(6) Uani d D 1 . . N
H02 0.798(3) 0.6616(18) 0.5288(18) 0.025(9) Uiso d D 1 . . H
N3 0.7508(3) 0.53112(15) 0.32799(18) 0.0236(5) Uani d D 1 . . N
H03 0.733(3) 0.4924(14) 0.355(2) 0.021(9) Uiso d D 1 . . H
O1 0.9238(2) 0.41052(12) 0.17158(15) 0.0318(5) Uani d . 1 . . O
O2 1.1323(2) 0.48262(13) 0.19182(16) 0.0340(5) Uani d . 1 . . O
O3 0.9116(2) 0.53528(12) 0.11301(15) 0.0326(5) Uani d . 1 . . O
O4 1.0343(2) 0.47328(11) 0.42589(14) 0.0241(4) Uani d . 1 . . O
C1 0.8035(3) 0.50532(16) 0.2431(2) 0.0235(6) Uani d . 1 . . C
H1 0.7170 0.4914 0.1897 0.028 Uiso calc R 1 . . H
C2 0.8874(3) 0.56684(17) 0.2026(2) 0.0226(6) Uani d . 1 . . C
H2 0.8278 0.6144 0.1877 0.027 Uiso calc R 1 . . H
C3 1.0378(3) 0.58641(17) 0.2671(2) 0.0245(7) Uani d . 1 . . C
H3 1.0871 0.6200 0.2278 0.029 Uiso calc R 1 . . H
C4 0.9922(4) 0.70875(18) 0.3387(2) 0.0362(8) Uani d . 1 . . C
H4A 0.8920 0.7102 0.2971 0.043 Uiso calc R 1 . . H
H4B 1.0559 0.7330 0.3017 0.043 Uiso calc R 1 . . H
C5 0.9989(5) 0.7544(2) 0.4308(3) 0.0610(12) Uani d . 1 . . C
H5A 1.1020 0.7567 0.4668 0.073 Uiso calc R 1 . . H
H5B 0.9699 0.8073 0.4096 0.073 Uiso calc R 1 . . H
C6 0.9187(5) 0.7337(2) 0.5012(3) 0.0583(11) Uani d . 1 . . C
H6A 0.8653 0.7795 0.5139 0.070 Uiso calc R 1 . . H
H6B 0.9894 0.7207 0.5633 0.070 Uiso calc R 1 . . H
C7 0.6733(4) 0.69055(19) 0.4128(2) 0.0357(8) Uani d . 1 . . C
H7A 0.6882 0.7178 0.3545 0.043 Uiso calc R 1 . . H
H7B 0.6228 0.7258 0.4482 0.043 Uiso calc R 1 . . H
C8 0.5795(4) 0.6211(2) 0.3800(3) 0.0404(9) Uani d . 1 . . C
H8A 0.4773 0.6378 0.3590 0.049 Uiso calc R 1 . . H
H8B 0.5884 0.5865 0.4367 0.049 Uiso calc R 1 . . H
C9 0.6165(3) 0.57671(19) 0.2968(2) 0.0339(8) Uani d . 1 . . C
H9A 0.5352 0.5420 0.2677 0.041 Uiso calc R 1 . . H
H9B 0.6274 0.6131 0.2453 0.041 Uiso calc R 1 . . H
C10 0.9947(4) 0.4676(2) 0.1319(2) 0.0350(8) Uani d . 1 . . C
H10 1.0076 0.4483 0.0679 0.042 Uiso calc R 1 . . H
C11 0.9011(3) 0.43465(17) 0.2645(2) 0.0261(7) Uani d . 1 . . C
H11 0.8506 0.3932 0.2919 0.031 Uiso calc R 1 . . H
C12 1.0487(3) 0.45019(17) 0.3346(2) 0.0240(6) Uani d . 1 . . C
H12 1.1077 0.4023 0.3423 0.029 Uiso calc R 1 . . H
C13 1.1229(3) 0.51127(18) 0.2867(2) 0.0269(7) Uani d . 1 . . C
H13 1.2222 0.5213 0.3285 0.032 Uiso calc R 1 . . H
Zn2 0.55898(4) 0.29695(2) 0.33708(2) 0.02471(10) Uani d . 1 . . Zn
Cl1 0.70807(10) 0.19961(5) 0.33195(6) 0.0420(2) Uani d . 1 . . Cl
Cl2 0.33240(8) 0.26753(5) 0.34444(6) 0.03215(19) Uani d . 1 . . Cl
Cl3 0.65690(9) 0.38564(5) 0.45101(6) 0.0352(2) Uani d . 1 . . Cl
N4 0.5270(3) 0.34672(14) 0.20015(17) 0.0255(6) Uani d . 1 . . N
C20 0.4145(3) 0.39309(19) 0.1681(2) 0.0336(8) Uani d . 1 . . C
H20 0.3556 0.4060 0.2110 0.040 Uiso calc R 1 . . H
C21 0.3809(4) 0.4229(2) 0.0750(3) 0.0437(9) Uani d . 1 . . C
H21 0.3009 0.4566 0.0544 0.052 Uiso calc R 1 . . H
C22 0.4643(4) 0.4036(2) 0.0123(3) 0.0455(10) Uani d . 1 . . C
H22 0.4410 0.4224 -0.0530 0.055 Uiso calc R 1 . . H
C23 0.5817(4) 0.3568(2) 0.0449(2) 0.0396(9) Uani d . 1 . . C
H23 0.6431 0.3439 0.0036 0.048 Uiso calc R 1 . . H
C24 0.6084(3) 0.32891(18) 0.1391(2) 0.0292(7) Uani d . 1 . . C
H24 0.6884 0.2955 0.1614 0.035 Uiso calc R 1 . . H

loop_
_atom_site_aniso_label
_atom_site_aniso_U_11
_atom_site_aniso_U_22
_atom_site_aniso_U_33
_atom_site_aniso_U_12
_atom_site_aniso_U_13
_atom_site_aniso_U_23
Zn1 0.02457(18) 0.02292(18) 0.01495(17) 0.00391(14) 0.00496(13) 0.00259(14)
N1 0.0199(13) 0.0264(13) 0.0203(13) -0.0012(11) 0.0018(11) 0.0009(11)
N2 0.0402(16) 0.0307(15) 0.0198(14) 0.0073(12) 0.0094(12) 0.0010(12)
N3 0.0254(13) 0.0222(14) 0.0236(14) 0.0009(11) 0.0072(11) 0.0029(11)
O1 0.0483(14) 0.0280(12) 0.0192(11) 0.0035(10) 0.0086(10) -0.0046(9)
O2 0.0387(13) 0.0427(14) 0.0268(12) 0.0102(11) 0.0201(11) 0.0020(10)
O3 0.0472(14) 0.0363(13) 0.0145(11) 0.0083(11) 0.0082(10) 0.0024(9)
O4 0.0328(11) 0.0254(11) 0.0137(10) 0.0086(9) 0.0052(9) 0.0012(8)
C1 0.0240(15) 0.0257(16) 0.0188(15) 0.0001(12) 0.0014(12) -0.0014(12)
C2 0.0270(15) 0.0268(16) 0.0148(14) 0.0056(12) 0.0067(12) 0.0019(12)
C3 0.0253(16) 0.0289(16) 0.0217(16) -0.0009(12) 0.0102(13) 0.0047(13)
C4 0.056(2) 0.0265(17) 0.0311(19) 0.0026(16) 0.0210(17) 0.0090(14)
C5 0.098(3) 0.035(2) 0.061(3) -0.021(2) 0.038(3) -0.016(2)
C6 0.069(3) 0.063(3) 0.050(3) -0.019(2) 0.026(2) -0.024(2)
C7 0.048(2) 0.0378(19) 0.0242(17) 0.0248(16) 0.0137(15) 0.0047(15)
C8 0.0270(17) 0.064(2) 0.0321(19) 0.0152(17) 0.0110(15) 0.0016(17)
C9 0.0201(15) 0.045(2) 0.0333(19) 0.0054(14) 0.0003(14) -0.0026(15)
C10 0.046(2) 0.043(2) 0.0178(16) 0.0126(16) 0.0106(15) 0.0002(15)
C11 0.0346(17) 0.0249(16) 0.0198(15) 0.0012(13) 0.0089(13) -0.0011(13)
C12 0.0280(16) 0.0255(16) 0.0190(15) 0.0103(13) 0.0069(13) 0.0013(12)
C13 0.0242(16) 0.0380(18) 0.0192(16) 0.0071(13) 0.0063(13) -0.0010(13)
Zn2 0.02293(19) 0.0324(2) 0.01939(19) 0.00034(15) 0.00636(14) 0.00079(15)
Cl1 0.0425(5) 0.0506(5) 0.0359(5) 0.0195(4) 0.0154(4) 0.0044(4)
Cl2 0.0265(4) 0.0461(5) 0.0262(4) -0.0075(3) 0.0109(3) -0.0082(3)
Cl3 0.0405(5) 0.0406(5) 0.0234(4) -0.0131(4) 0.0057(3) -0.0024(3)
N4 0.0228(13) 0.0323(14) 0.0205(13) -0.0033(11) 0.0037(11) -0.0010(11)
C20 0.0283(17) 0.0392(19) 0.0321(19) 0.0021(14) 0.0054(14) 0.0017(15)
C21 0.037(2) 0.048(2) 0.041(2) 0.0027(17) -0.0013(17) 0.0141(18)
C22 0.057(2) 0.053(2) 0.0203(18) -0.0144(19) -0.0016(17) 0.0081(16)
C23 0.050(2) 0.049(2) 0.0248(18) -0.0166(18) 0.0179(16) -0.0060(16)
C24 0.0292(17) 0.0340(17) 0.0265(17) -0.0041(14) 0.0109(14) -0.0046(14)

loop_
_atom_type_symbol
_atom_type_description
_atom_type_scat_dispersion_real
_atom_type_scat_dispersion_imag
_atom_type_scat_source
C C 0.0033 0.0016 'International Tables Vol C Tables 4.2.6.8 and 6.1.1.4'
H H 0.0000 0.0000 'International Tables Vol C Tables 4.2.6.8 and 6.1.1.4'
N N 0.0061 0.0033 'International Tables Vol C Tables 4.2.6.8 and 6.1.1.4'
O O 0.0106 0.0060 'International Tables Vol C Tables 4.2.6.8 and 6.1.1.4'
Zn Zn 0.2839 1.4301 'International Tables Vol C Tables 4.2.6.8 and 6.1.1.4'
Cl Cl 0.1484 0.1585 'International Tables Vol C Tables 4.2.6.8 and 6.1.1.4'

loop_
_geom_angle_atom_site_label_1
_geom_angle_atom_site_label_2
_geom_angle_atom_site_label_3
_geom_angle_site_symmetry_1
_geom_angle_site_symmetry_3
_geom_angle
_geom_angle_publ_flag
O4 Zn1 N1 3_766 . 133.76(9) y
O4 Zn1 N3 3_766 . 123.80(10) y
N1 Zn1 N3 . . 98.10(10) y
O4 Zn1 O4 3_766 . 76.99(8) y
N1 Zn1 O4 . . 86.78(9) y
N3 Zn1 O4 . . 88.04(9) y
O4 Zn1 N2 3_766 . 96.93(9) y
N1 Zn1 N2 . . 95.22(10) y
N3 Zn1 N2 . . 98.26(10) y
O4 Zn1 N2 . . 173.04(9) y
C3 N1 C4 . . 111.2(2) y
C3 N1 Zn1 . . 112.64(18) y
C4 N1 Zn1 . . 112.96(19) y
C3 N1 H01 . . 111(2) ?
C4 N1 H01 . . 107(2) ?
Zn1 N1 H01 . . 102(2) ?
C7 N2 C6 . . 115.0(3) y
C7 N2 Zn1 . . 118.0(2) y
C6 N2 Zn1 . . 110.3(2) y
C7 N2 H02 . . 105(2) ?
C6 N2 H02 . . 101(2) ?
Zn1 N2 H02 . . 105(2) ?
C1 N3 C9 . . 111.5(2) y
C1 N3 Zn1 . . 112.41(18) y
C9 N3 Zn1 . . 119.17(19) y
C1 N3 H03 . . 106(2) ?
C9 N3 H03 . . 109(2) ?
Zn1 N3 H03 . . 97(2) ?
C10 O1 C11 . . 110.5(2) ?
C10 O2 C13 . . 111.0(2) ?
C10 O3 C2 . . 111.0(2) ?
C12 O4 Zn1 . 3_766 135.25(17) y
C12 O4 Zn1 . . 121.35(16) y
Zn1 O4 Zn1 3_766 . 103.01(8) y
N3 C1 C11 . . 113.5(2) ?
N3 C1 C2 . . 113.6(2) ?
C11 C1 C2 . . 107.0(2) ?
N3 C1 H1 . . 107.5 ?
C11 C1 H1 . . 107.5 ?
C2 C1 H1 . . 107.5 ?
O3 C2 C1 . . 105.5(2) ?
O3 C2 C3 . . 105.9(2) ?
C1 C2 C3 . . 115.8(2) ?
O3 C2 H2 . . 109.8 ?
C1 C2 H2 . . 109.8 ?
C3 C2 H2 . . 109.8 ?
N1 C3 C13 . . 112.2(2) ?
N1 C3 C2 . . 114.6(2) ?
C13 C3 C2 . . 106.9(2) ?
N1 C3 H3 . . 107.6 ?
C13 C3 H3 . . 107.6 ?
C2 C3 H3 . . 107.6 ?
N1 C4 C5 . . 113.1(3) ?
N1 C4 H4A . . 109.0 ?
C5 C4 H4A . . 109.0 ?
N1 C4 H4B . . 109.0 ?
C5 C4 H4B . . 109.0 ?
H4A C4 H4B . . 107.8 ?
C6 C5 C4 . . 122.8(3) ?
C6 C5 H5A . . 106.6 ?
C4 C5 H5A . . 106.6 ?
C6 C5 H5B . . 106.6 ?
C4 C5 H5B . . 106.6 ?
H5A C5 H5B . . 106.6 ?
C5 C6 N2 . . 118.1(3) ?
C5 C6 H6A . . 107.8 ?
N2 C6 H6A . . 107.8 ?
C5 C6 H6B . . 107.8 ?
N2 C6 H6B . . 107.8 ?
H6A C6 H6B . . 107.1 ?
N2 C7 C8 . . 112.0(3) ?
N2 C7 H7A . . 109.2 ?
C8 C7 H7A . . 109.2 ?
N2 C7 H7B . . 109.2 ?
C8 C7 H7B . . 109.2 ?
H7A C7 H7B . . 107.9 ?
C7 C8 C9 . . 114.4(3) ?
C7 C8 H8A . . 108.7 ?
C9 C8 H8A . . 108.7 ?
C7 C8 H8B . . 108.7 ?
C9 C8 H8B . . 108.7 ?
H8A C8 H8B . . 107.6 ?
N3 C9 C8 . . 113.3(3) ?
N3 C9 H9A . . 108.9 ?
C8 C9 H9A . . 108.9 ?
N3 C9 H9B . . 108.9 ?
C8 C9 H9B . . 108.9 ?
H9A C9 H9B . . 107.7 ?
O1 C10 O2 . . 111.6(2) ?
O1 C10 O3 . . 111.6(3) ?
O2 C10 O3 . . 110.8(3) ?
O1 C10 H10 . . 107.5 ?
O2 C10 H10 . . 107.5 ?
O3 C10 H10 . . 107.5 ?
O1 C11 C12 . . 108.5(2) ?
O1 C11 C1 . . 106.1(2) ?
C12 C11 C1 . . 113.6(2) ?
O1 C11 H11 . . 109.5 ?
C12 C11 H11 . . 109.5 ?
C1 C11 H11 . . 109.5 ?
O4 C12 C13 . . 111.7(2) ?
O4 C12 C11 . . 111.3(2) ?
C13 C12 C11 . . 107.0(2) ?
O4 C12 H12 . . 108.9 ?
C13 C12 H12 . . 108.9 ?
C11 C12 H12 . . 108.9 ?
O2 C13 C12 . . 107.9(2) ?
O2 C13 C3 . . 106.3(2) ?
C12 C13 C3 . . 113.4(2) ?
O2 C13 H13 . . 109.7 ?
C12 C13 H13 . . 109.7 ?
C3 C13 H13 . . 109.7 ?
N4 Zn2 Cl1 . . 103.78(7) y
N4 Zn2 Cl2 . . 102.62(7) y
Cl1 Zn2 Cl2 . . 117.04(4) y
N4 Zn2 Cl3 . . 108.25(7) y
Cl1 Zn2 Cl3 . . 113.08(4) y
Cl2 Zn2 Cl3 . . 110.89(3) y
C20 N4 C24 . . 118.3(3) y
C20 N4 Zn2 . . 119.5(2) y
C24 N4 Zn2 . . 122.0(2) y
N4 C20 C21 . . 122.2(3) ?
N4 C20 H20 . . 118.9 ?
C21 C20 H20 . . 118.9 ?
C22 C21 C20 . . 119.2(3) ?
C22 C21 H21 . . 120.4 ?
C20 C21 H21 . . 120.4 ?
C21 C22 C23 . . 119.2(3) ?
C21 C22 H22 . . 120.4 ?
C23 C22 H22 . . 120.4 ?
C22 C23 C24 . . 118.3(3) ?
C22 C23 H23 . . 120.8 ?
C24 C23 H23 . . 120.8 ?
N4 C24 C23 . . 122.8(3) ?
N4 C24 H24 . . 118.6 ?
C23 C24 H24 . . 118.6 ?

loop_
_geom_bond_atom_site_label_1
_geom_bond_atom_site_label_2
_geom_bond_site_symmetry_2
_geom_bond_distance
_geom_bond_publ_flag
Zn1 O4 3_766 1.9590(19) y
Zn1 N1 . 2.082(2) y
Zn1 N3 . 2.083(3) y
Zn1 O4 . 2.0860(19) y
Zn1 N2 . 2.106(3) y
N1 C3 . 1.483(4) ?
N1 C4 . 1.488(4) ?
N1 H01 . 0.81(2) ?
N2 C7 . 1.467(4) ?
N2 C6 . 1.477(5) ?
N2 H02 . 0.80(2) ?
N3 C1 . 1.479(4) ?
N3 C9 . 1.480(4) ?
N3 H03 . 0.82(2) ?
O1 C10 . 1.398(4) ?
O1 C11 . 1.443(3) ?
O2 C10 . 1.399(4) ?
O2 C13 . 1.452(4) ?
O3 C10 . 1.414(4) ?
O3 C2 . 1.449(3) ?
O4 C12 . 1.388(3) ?
O4 Zn1 3_766 1.9590(19) ?
C1 C11 . 1.532(4) ?
C1 C2 . 1.533(4) ?
C1 H1 . 1.0000 ?
C2 C3 . 1.534(4) ?
C2 H2 . 1.0000 ?
C3 C13 . 1.533(4) ?
C3 H3 . 1.0000 ?
C4 C5 . 1.512(5) ?
C4 H4A . 0.9900 ?
C4 H4B . 0.9900 ?
C5 C6 . 1.442(5) ?
C5 H5A . 0.9900 ?
C5 H5B . 0.9900 ?
C6 H6A . 0.9900 ?
C6 H6B . 0.9900 ?
C7 C8 . 1.511(5) ?
C7 H7A . 0.9900 ?
C7 H7B . 0.9900 ?
C8 C9 . 1.520(4) ?
C8 H8A . 0.9900 ?
C8 H8B . 0.9900 ?
C9 H9A . 0.9900 ?
C9 H9B . 0.9900 ?
C10 H10 . 1.0000 ?
C11 C12 . 1.531(4) ?
C11 H11 . 1.0000 ?
C12 C13 . 1.528(4) ?
C12 H12 . 1.0000 ?
C13 H13 . 1.0000 ?
Zn2 N4 . 2.070(2) y
Zn2 Cl1 . 2.2314(9) y
Zn2 Cl2 . 2.2496(9) y
Zn2 Cl3 . 2.2615(9) y
N4 C20 . 1.332(4) ?
N4 C24 . 1.332(4) ?
C20 C21 . 1.375(5) ?
C20 H20 . 0.9500 ?
C21 C22 . 1.371(5) ?
C21 H21 . 0.9500 ?
C22 C23 . 1.372(5) ?
C22 H22 . 0.9500 ?
C23 C24 . 1.377(4) ?
C23 H23 . 0.9500 ?
C24 H24 . 0.9500 ?

loop_
_geom_hbond_atom_site_label_D
_geom_hbond_atom_site_label_H
_geom_hbond_atom_site_label_A
_geom_hbond_site_symmetry_A
_geom_hbond_distance_DH
_geom_hbond_distance_HA
_geom_hbond_distance_DA
_geom_hbond_angle_DHA
N1 H01 Cl3 3_766 0.81(2) 2.66(2) 3.449(3) 165(3)
N2 H02 Cl2 3_666 0.80(2) 2.72(3) 3.356(3) 138(3)
N3 H03 Cl3 . 0.82(2) 2.52(2) 3.325(3) 172(3)
C3 H3 Cl1 2_755 1.00 2.70 3.664(3) 162
C23 H23 Cl1 4_565 0.95 2.75 3.638(3) 156
C24 H24 Cl1 . 0.95 2.90 3.483(3) 121
C4 H4A Cl2 2_655 0.99 2.73 3.653(4) 155
C7 H7A Cl2 2_655 0.99 2.90 3.856(3) 164
C7 H7B Cl2 3_666 0.99 2.85 3.514(3) 125
C5 H5B O1 2_755 0.99 2.48 3.257(4) 135
C20 H20 O2 1_455 0.95 2.47 3.203(4) 134

loop_
_geom_torsion_atom_site_label_1
_geom_torsion_atom_site_label_2
_geom_torsion_atom_site_label_3
_geom_torsion_atom_site_label_4
_geom_torsion_site_symmetry_1
_geom_torsion_site_symmetry_4
_geom_torsion
O4 Zn1 N1 C3 3_766 . 118.42(19)
N3 Zn1 N1 C3 . . -37.7(2)
O4 Zn1 N1 C3 . . 49.89(19)
N2 Zn1 N1 C3 . . -136.80(19)
O4 Zn1 N1 C4 3_766 . -114.5(2)
N3 Zn1 N1 C4 . . 89.4(2)
O4 Zn1 N1 C4 . . 176.9(2)
N2 Zn1 N1 C4 . . -9.8(2)
O4 Zn1 N2 C7 3_766 . -132.1(2)
N1 Zn1 N2 C7 . . 92.6(2)
N3 Zn1 N2 C7 . . -6.3(2)
O4 Zn1 N2 C6 3_766 . 93.0(2)
N1 Zn1 N2 C6 . . -42.3(2)
N3 Zn1 N2 C6 . . -141.3(2)
O4 Zn1 N3 C1 3_766 . -120.27(18)
N1 Zn1 N3 C1 . . 39.1(2)
O4 Zn1 N3 C1 . . -47.36(19)
N2 Zn1 N3 C1 . . 135.62(19)
O4 Zn1 N3 C9 3_766 . 106.5(2)
N1 Zn1 N3 C9 . . -94.1(2)
O4 Zn1 N3 C9 . . 179.4(2)
N2 Zn1 N3 C9 . . 2.4(2)
O4 Zn1 O4 C12 3_766 . 173.9(3)
N1 Zn1 O4 C12 . . -49.7(2)
N3 Zn1 O4 C12 . . 48.5(2)
O4 Zn1 O4 Zn1 3_766 3_766 0.0
N1 Zn1 O4 Zn1 . 3_766 136.38(10)
N3 Zn1 O4 Zn1 . 3_766 -125.39(11)
C9 N3 C1 C11 . . -157.1(3)
Zn1 N3 C1 C11 . . 66.1(3)
C9 N3 C1 C2 . . 80.4(3)
Zn1 N3 C1 C2 . . -56.4(3)
C10 O3 C2 C1 . . -61.2(3)
C10 O3 C2 C3 . . 62.0(3)
N3 C1 C2 O3 . . -172.1(2)
C11 C1 C2 O3 . . 61.9(3)
N3 C1 C2 C3 . . 71.3(3)
C11 C1 C2 C3 . . -54.8(3)
C4 N1 C3 C13 . . 163.7(3)
Zn1 N1 C3 C13 . . -68.3(3)
C4 N1 C3 C2 . . -74.1(3)
Zn1 N1 C3 C2 . . 53.9(3)
O3 C2 C3 N1 . . 173.6(2)
C1 C2 C3 N1 . . -69.9(3)
O3 C2 C3 C13 . . -61.4(3)
C1 C2 C3 C13 . . 55.1(3)
C3 N1 C4 C5 . . -176.3(3)
Zn1 N1 C4 C5 . . 55.9(4)
N1 C4 C5 C6 . . -58.2(6)
C4 C5 C6 N2 . . -6.7(7)
C7 N2 C6 C5 . . -81.3(5)
Zn1 N2 C6 C5 . . 55.2(5)
C6 N2 C7 C8 . . 172.4(3)
Zn1 N2 C7 C8 . . 39.5(3)
N2 C7 C8 C9 . . -79.1(4)
C1 N3 C9 C8 . . -165.2(3)
Zn1 N3 C9 C8 . . -31.7(4)
C7 C8 C9 N3 . . 74.4(4)
C11 O1 C10 O2 . . 62.5(3)
C11 O1 C10 O3 . . -62.1(3)
C13 O2 C10 O1 . . -62.5(3)
C13 O2 C10 O3 . . 62.6(3)
C2 O3 C10 O1 . . 62.1(3)
C2 O3 C10 O2 . . -63.0(3)
C10 O1 C11 C12 . . -60.4(3)
C10 O1 C11 C1 . . 62.1(3)
N3 C1 C11 O1 . . 171.3(2)
C2 C1 C11 O1 . . -62.6(3)
N3 C1 C11 C12 . . -69.6(3)
C2 C1 C11 C12 . . 56.5(3)
Zn1 O4 C12 C13 3_766 . -128.5(2)
Zn1 O4 C12 C13 . . 60.0(3)
Zn1 O4 C12 C11 3_766 . 112.0(3)
Zn1 O4 C12 C11 . . -59.5(3)
O1 C11 C12 O4 . . -179.6(2)
C1 C11 C12 O4 . . 62.6(3)
O1 C11 C12 C13 . . 58.1(3)
C1 C11 C12 C13 . . -59.6(3)
C10 O2 C13 C12 . . 60.1(3)
C10 O2 C13 C3 . . -61.8(3)
O4 C12 C13 O2 . . -179.6(2)
C11 C12 C13 O2 . . -57.6(3)
O4 C12 C13 C3 . . -62.2(3)
C11 C12 C13 C3 . . 59.8(3)
N1 C3 C13 O2 . . -172.2(2)
C2 C3 C13 O2 . . 61.3(3)
N1 C3 C13 C12 . . 69.4(3)
C2 C3 C13 C12 . . -57.0(3)
Cl1 Zn2 N4 C20 . . 161.8(2)
Cl2 Zn2 N4 C20 . . 39.5(2)
Cl3 Zn2 N4 C20 . . -77.8(2)
Cl1 Zn2 N4 C24 . . -12.4(2)
Cl2 Zn2 N4 C24 . . -134.7(2)
Cl3 Zn2 N4 C24 . . 108.0(2)
C24 N4 C20 C21 . . -0.3(5)
Zn2 N4 C20 C21 . . -174.7(3)
N4 C20 C21 C22 . . 1.0(5)
C20 C21 C22 C23 . . -2.0(5)
C21 C22 C23 C24 . . 2.1(5)
C20 N4 C24 C23 . . 0.5(5)
Zn2 N4 C24 C23 . . 174.7(2)
C22 C23 C24 N4 . . -1.4(5)
